data_2008533
loop_
_publ_author_name
'Bhattacharyya, Kinkini'
'Kar, Tanusree'
'Dutta, Pradeep Kumar'
'Bocelli, Gabriele'
'Righi, Lara'

_publ_section_title
;
 Dimethyl oleana-13(18),15(16)-diene-3\b,28-diacetate
;
_journal_issue 6
_journal_name_full 'Acta Crystallographica Section C'
_journal_page_first 992
_journal_page_last 994
_journal_paper_doi 10.1107/S0108270199002255
_journal_volume 55
_journal_year 1999
_chemical_formula_moiety 'C34 H52 O4'
_chemical_formula_sum 'C34 H52 O4'
_chemical_formula_weight 524.79
_chemical_melting_point 475.15
_chemical_name_systematic
;
 Oleana-13(18), 15(16)-diene-3\b, 28-diol diacetate
;
_space_group_IT_number 4
_symmetry_cell_setting monoclinic
_symmetry_space_group_name_Hall 'P 2yb'
_symmetry_space_group_name_H-M 'P 1 21 1'
_audit_creation_method SHELXL-93
_cell_angle_alpha 90.00
_cell_angle_beta 103.05(4)
_cell_angle_gamma 90.00
_cell_formula_units_Z 2
_cell_length_a 14.835(2)
_cell_length_b 7.157(3)
_cell_length_c 14.971(3)
_cell_measurement_reflns_used 24
_cell_measurement_temperature 293(2)
_cell_measurement_theta_max 28.8
_cell_measurement_theta_min 11.9
_cell_volume 1548.5(8)
_computing_cell_refinement 'local program'
_computing_data_collection 'local program (Belletti et al, 1993)'
_computing_data_reduction 'local program'
_computing_molecular_graphics 'ZORTEP (Zsolnai & Huttner, 1994)'
_computing_publication_material SHELXL-93
_computing_structure_refinement 'SHELXL-93 (Sheldrick, 1993)'
_computing_structure_solution 'SIR92 (Altomare et al., 1994)'
_diffrn_ambient_temperature 293(2)
_diffrn_measurement_device 'Siemens AED four-circle'
_diffrn_measurement_method \w/\q
_diffrn_radiation_monochromator graphite
_diffrn_radiation_source 'fine-focus sealed tube'
_diffrn_radiation_type CuK\a
_diffrn_radiation_wavelength 1.54178
_diffrn_reflns_av_R_equivalents 0.0218
_diffrn_reflns_av_sigmaI/netI 0.1704
_diffrn_reflns_limit_h_max 17
_diffrn_reflns_limit_h_min -18
_diffrn_reflns_limit_k_max 8
_diffrn_reflns_limit_k_min -8
_diffrn_reflns_limit_l_max 18
_diffrn_reflns_limit_l_min -16
_diffrn_reflns_number 3296
_diffrn_reflns_theta_max 70.03
_diffrn_reflns_theta_min 3.03
_diffrn_standards_decay_% negligible
_diffrn_standards_interval_count 100
_diffrn_standards_number 2
_exptl_absorpt_coefficient_mu 0.556
_exptl_absorpt_correction_T_max 0.895
_exptl_absorpt_correction_T_min 0.867
_exptl_absorpt_correction_type '\y scans'
_exptl_absorpt_process_details '(North et al., 1968)'
_exptl_crystal_colour Colourless
_exptl_crystal_density_diffrn 1.125
_exptl_crystal_density_meas ?
_exptl_crystal_description Needle
_exptl_crystal_F_000 576
_exptl_crystal_size_max 0.5
_exptl_crystal_size_mid 0.3
_exptl_crystal_size_min 0.2
_refine_diff_density_max 0.23
_refine_diff_density_min -0.14
_refine_ls_abs_structure_details 'Flack (1983)'
_refine_ls_abs_structure_Flack '0.2(5) - not reliably determined'
_refine_ls_extinction_method none
_refine_ls_goodness_of_fit_all 0.822
_refine_ls_goodness_of_fit_obs 1.048
_refine_ls_hydrogen_treatment mixed
_refine_ls_matrix_type full
_refine_ls_number_parameters 346
_refine_ls_number_reflns 3165
_refine_ls_number_restraints 3
_refine_ls_restrained_S_all 1.008
_refine_ls_restrained_S_obs 1.050
_refine_ls_R_factor_all 0.1122
_refine_ls_R_factor_obs .0539
_refine_ls_shift/esd_max -0.03
_refine_ls_shift/esd_mean 0.003
_refine_ls_structure_factor_coef Fsqd
_refine_ls_weighting_details 'w = 1/[\s^2^(Fo^2^)+(0.076P)^2^] where P=(Fo^2^+2Fc^2^)/3'
_refine_ls_weighting_scheme calc
_refine_ls_wR_factor_all 0.1716
_refine_ls_wR_factor_obs .1247
_reflns_number_observed 1674
_reflns_number_total 3189
_reflns_observed_criterion I>2\s(I)
_cod_data_source_file bm1304.cif
_cod_data_source_block shelxl
_cod_depositor_comments
;
The following automatic conversions were performed:
'_symmetry_cell_setting' value 'Monoclinic' changed to 'monoclinic'
according to '/home/saulius/struct/CIF-dictionaries/cif_core.dic'
dictionary named 'cif_core.dic' version 2.4.1 from 2010-06-29.

Automatic conversion script
Id: cif_fix_enum 1527 2010-12-29 10:47:43Z saulius 

The following automatic conversions were performed:

'_chemical_melting_point' value '202\%C' was changed to '475.15' - it
was converted from degrees Celsius(C) to Kelvins(K).

Automatic conversion script
Id: cif_fix_values 1646 2011-03-28 12:23:43Z adriana 

The following automatic conversions were performed:

'_chemical_melting_point' value '202\%C' was changed to '475.15' - it
was converted from degrees Celsius(C) to Kelvins(K).

Automatic conversion script
Id: cif_fix_values 1715 2011-07-08 13:25:40Z adriana 

The following automatic conversions were performed:

'_exptl_crystal_density_meas' value 'Not measured' was changed to '?'
- the value is perceived as not measured.

Automatic conversion script
Id: cif_fix_values 3008 2015-01-20 13:52:24Z robertas 

The following automatic conversions were performed:

'_refine_ls_weighting_scheme' value 'calc w =
1/[\s^2^(Fo^2^)+(0.076P)^2^] where P=(Fo^2^+2Fc^2^)/3' was changed to
'calc'. New tag '_refine_ls_weighting_details' was created. The value
of the new tag was set to 'w = 1/[\s^2^(Fo^2^)+(0.076P)^2^] where
P=(Fo^2^+2Fc^2^)/3'.

Automatic conversion script
Id: cif_fix_values 3143 2015-03-26 13:38:13Z robertas 
;
_cod_original_cell_volume 1548.5(7)
_cod_original_sg_symbol_H-M 'P 21'
_cod_database_code 2008533
_cod_database_fobs_code 2008533

loop_
_symmetry_equiv_pos_as_xyz
'x, y, z'
'-x, y+1/2, -z'

loop_
_atom_site_aniso_label
_atom_site_aniso_U_11
_atom_site_aniso_U_22
_atom_site_aniso_U_33
_atom_site_aniso_U_12
_atom_site_aniso_U_13
_atom_site_aniso_U_23
C1 .066(3) .055(3) .060(3) .008(3) .015(2) -.013(2)
C2 .060(3) .065(3) .073(3) .014(3) .011(2) -.009(3)
C3 .057(3) .066(3) .050(2) .006(2) .014(2) .002(2)
C4 .063(3) .050(3) .058(3) -.002(2) .014(2) -.002(2)
C5 .061(3) .042(3) .047(2) -.004(2) .016(2) -.002(2)
C6 .073(3) .053(3) .062(3) .003(3) .023(2) -.010(2)
C7 .067(3) .046(3) .061(3) .012(2) .013(2) -.006(2)
C8 .050(2) .046(3) .056(2) .003(2) .019(2) -.004(2)
C9 .054(2) .038(2) .052(2) -.003(2) .017(2) -.006(2)
C10 .054(2) .047(3) .054(2) .000(2) .014(2) -.001(2)
C11 .056(3) .051(3) .062(3) .007(2) .012(2) -.007(2)
C12 .055(2) .055(3) .064(3) .007(2) .010(2) -.016(2)
C13 .055(2) .053(3) .049(2) .001(2) .017(2) .002(2)
C14 .057(3) .046(3) .052(2) .000(2) .018(2) -.001(2)
C15 .066(3) .048(3) .067(3) .005(3) .017(2) .000(3)
C16 .074(3) .055(3) .070(3) .020(3) .022(2) .006(3)
C17 .057(3) .058(3) .055(3) .007(2) .010(2) .007(2)
C18 .053(2) .048(3) .052(2) .003(2) .015(2) .003(2)
C19 .059(3) .060(3) .056(2) .002(3) .011(2) .007(2)
C20 .068(3) .067(3) .058(3) -.001(3) .016(2) .002(3)
C21 .088(3) .087(4) .053(3) .005(3) .010(2) .014(3)
C22 .079(3) .072(4) .064(3) .014(3) .013(3) .015(3)
C23 .081(3) .058(3) .071(3) -.015(3) .007(3) -.008(3)
C24 .080(3) .082(4) .057(3) .006(3) .023(2) .001(3)
C25 .071(3) .056(3) .068(3) -.006(3) .016(2) .010(3)
C26 .061(3) .073(3) .070(3) .002(3) .029(2) .009(3)
C27 .072(3) .068(4) .062(3) -.008(3) .015(2) .014(3)
C28 .065(3) .084(4) .054(3) .012(3) .014(2) .012(3)
C29 .093(3) .104(5) .075(3) -.002(4) .039(3) .000(3)
C30 .088(4) .101(5) .056(3) .002(3) .005(3) -.006(3)
C31 .065(3) .095(5) .095(4) .007(4) .021(3) -.004(4)
C32 .079(4) .125(6) .109(5) .016(4) -.009(3) -.017(5)
C33 .072(4) .113(6) .089(4) -.017(4) .017(3) .015(4)
O1 .063(2) .084(3) .062(2) .009(2) .0098(15) .000(2)
O2 .077(2) .168(5) .110(3) .022(3) .035(2) .001(3)
O3 .075(2) .104(3) .075(2) -.006(2) .023(2) .003(2)
O4 .143(4) .107(4) .120(4) -.013(3) .046(3) .022(3)

loop_
_atom_site_label
_atom_site_fract_x
_atom_site_fract_y
_atom_site_fract_z
_atom_site_U_iso_or_equiv
_atom_site_thermal_displace_type
_atom_site_calc_flag
_atom_site_refinement_flags
_atom_site_occupancy
_atom_site_disorder_group
_atom_site_type_symbol
C1 .6569(3) .2253(7) .3045(3) .0602(12) Uani d . 1 . C
H11 .6360(3) .1004(7) .2848(3) .072 Uiso calc R 1 . H
H12 .6771(3) .2851(7) .2542(3) .072 Uiso calc R 1 . H
C2 .7390(3) .2109(7) .3867(3) .0665(13) Uani d . 1 . C
H21 .7210(3) .1397(7) .4350(3) .080 Uiso calc R 1 . H
H22 .7892(3) .1448(7) .3687(3) .080 Uiso calc R 1 . H
C3 .7721(3) .4001(7) .4226(3) .0576(12) Uani d . 1 . C
H3 .7955(3) .4664(7) .3752(3) .069 Uiso calc R 1 . H
C4 .6978(3) .5205(6) .4504(3) .0568(11) Uani d . 1 . C
C5 .6141(3) .5262(6) .3673(3) .0492(10) Uani d . 1 . C
H5 .6383(3) .5860(6) .3186(3) .059 Uiso calc R 1 . H
C6 .5349(3) .6544(7) .3796(3) .0613(12) Uani d . 1 . C
H61 .5002(3) .5938(7) .4191(3) .074 Uiso calc R 1 . H
H62 .5604(3) .7696(7) .4090(3) .074 Uiso calc R 1 . H
C7 .4708(3) .6988(6) .2884(3) .0585(11) Uani d . 1 . C
H71 .5052(3) .7668(6) .2510(3) .070 Uiso calc R 1 . H
H72 .4218(3) .7799(6) .2988(3) .070 Uiso calc R 1 . H
C8 .4266(3) .5241(6) .2347(3) .0498(10) Uani d . 1 . C
C9 .5048(3) .3805(6) .2325(3) .0475(10) Uani d . 1 . C
H9 .5425(3) .4398(6) .1945(3) .057 Uiso calc R 1 . H
C10 .5747(3) .3368(6) .3252(3) .0514(11) Uani d . 1 . C
C11 .4653(3) .2060(6) .1791(3) .0567(12) Uani d . 1 . C
H111 .4257(3) .1411(6) .2124(3) .068 Uiso calc R 1 . H
H112 .5156(3) .1228(6) .1746(3) .068 Uiso calc R 1 . H
C12 .4094(3) .2528(7) .0825(3) .0587(12) Uani d . 1 . C
H121 .4515(3) .2955(7) .0458(3) .070 Uiso calc R 1 . H
H122 .3797(3) .1399(7) .0544(3) .070 Uiso calc R 1 . H
C13 .3362(3) .4009(6) .0810(3) .0513(11) Uani d . 1 . C
C14 .3755(3) .5787(6) .1325(3) .0507(11) Uani d . 1 . C
C15 .3019(3) .7226(7) .1326(3) .0599(12) Uani d . 1 . C
H15 .3176(3) .8283(7) .1689(3) .072 Uiso calc R 1 . H
C16 .2160(3) .7073(7) .0838(3) .0656(13) Uani d . 1 . C
H16 .1760(3) .8067(7) .0855(3) .079 Uiso calc R 1 . H
C17 .1780(3) .5409(7) .0258(3) .0571(12) Uani d . 1 . C
C18 .2492(3) .3847(6) .0333(3) .0504(10) Uani d . 1 . C
C19 .2128(3) .2204(7) -.0284(3) .0588(12) Uani d . 1 . C
H191 .1582(3) .1707(7) -.0113(3) .071 Uiso calc R 1 . H
H192 .2593(3) .1227(7) -.0191(3) .071 Uiso calc R 1 . H
C20 .1880(3) .2747(7) -.1307(3) .0639(13) Uani d . 1 . C
C21 .1201(4) .4414(8) -.1429(3) .077(2) Uani d . 1 . C
H211 .1108(4) .4875(8) -.2053(3) .092 Uiso calc R 1 . H
H212 .0608(4) .3981(8) -.1340(3) .092 Uiso calc R 1 . H
C22 .1535(4) .6020(8) -.0768(3) .0721(14) Uani d . 1 . C
H221 .1056(4) .6969(8) -.0851(3) .087 Uiso calc R 1 . H
H222 .2078(4) .6577(8) -.0919(3) .087 Uiso calc R 1 . H
C23 .7377(3) .7189(7) .4699(3) .0717(13) Uani d . 1 . C
H231 .6925(3) .7980(7) .4876(3) .108 Uiso calc R 1 . H
H232 .7533(3) .7682(7) .4157(3) .108 Uiso calc R 1 . H
H233 .7923(3) .7142(7) .5186(3) .108 Uiso calc R 1 . H
C24 .6757(3) .4477(8) .5415(3) .0716(14) Uani d . 1 . C
H241 .6290(3) .5251(8) .5576(3) .107 Uiso calc R 1 . H
H242 .7307(3) .4519(8) .5896(3) .107 Uiso calc R 1 . H
H243 .6537(3) .3213(8) .5332(3) .107 Uiso calc R 1 . H
C25 .5300(3) .2182(7) .3898(3) .0652(13) Uani d . 1 . C
H251 .4787(3) .2851(7) .4035(3) .098 Uiso calc R 1 . H
H252 .5750(3) .1936(7) .4456(3) .098 Uiso calc R 1 . H
H253 .5086(3) .1021(7) .3604(3) .098 Uiso calc R 1 . H
C26 .3517(3) .4490(8) .2815(3) .0654(13) Uani d . 1 . C
H261 .3233(3) .3406(8) .2492(3) .098 Uiso calc R 1 . H
H262 .3056(3) .5436(8) .2806(3) .098 Uiso calc R 1 . H
H263 .3794(3) .4161(8) .3438(3) .098 Uiso calc R 1 . H
C27 .4416(3) .6727(7) .0785(3) .0675(14) Uani d . 1 . C
H271 .4912(3) .5886(7) .0754(3) .101 Uiso calc R 1 . H
H272 .4666(3) .7853(7) .1094(3) .101 Uiso calc R 1 . H
H273 .4078(3) .7024(7) .0176(3) .101 Uiso calc R 1 . H
C28 .0881(3) .4786(8) .0527(3) .0676(14) Uani d . 1 . C
H281 .0413(3) .5748(8) .0352(3) .081 Uiso calc R 1 . H
H282 .0652(3) .3654(8) .0196(3) .081 Uiso calc R 1 . H
C29 .2753(3) .3291(9) -.1625(3) .088(2) Uani d . 1 . C
H291 .3043(3) .4337(9) -.1273(3) .131 Uiso calc R 1 . H
H292 .2591(3) .3623(9) -.2262(3) .131 Uiso calc R 1 . H
H293 .3174(3) .2253(9) -.1540(3) .131 Uiso calc R 1 . H
C30 .1421(4) .1090(9) -.1864(3) .084(2) Uani d . 1 . C
H301 .0872(4) .0749(9) -.1664(3) .125 Uiso calc R 1 . H
H302 .1841(4) .0052(9) -.1779(3) .125 Uiso calc R 1 . H
H303 .1259(4) .1422(9) -.2502(3) .125 Uiso calc R 1 . H
C31 .9336(3) .3565(10) .4918(4) .085(2) Uani d . 1 . C
C32 1.0002(3) .3434(12) .5818(4) .109(2) Uani d . 1 . C
H321 .9707(10) .285(6) .6255(9) .164 Uiso calc R 1 . H
H322 1.020(2) .4665(12) .6027(14) .164 Uiso calc R 1 . H
H323 1.0526(15) .270(5) .5755(8) .164 Uiso calc R 1 . H
C33 .1015(4) .2700(12) .1798(4) .091(2) Uani d D 1 . C
C34A .1090(10) .304(5) .2825(6) .093(6) Uiso d PD .50 1 C
H34A .052(2) .272(11) .2978(12) .139 Uiso calc PR .50 1 H
H34B .122(5) .434(5) .2962(11) .139 Uiso calc PR .50 1 H
H34C .158(4) .229(9) .3176(6) .139 Uiso calc PR .50 1 H
C34B .1182(11) .220(5) .2793(8) .080(6) Uiso d PD .50 2 C
H34D .0607(14) .224(13) .2985(16) .121 Uiso calc PR .50 2 H
H34E .161(5) .309(9) .3146(10) .121 Uiso calc PR .50 2 H
H34F .144(6) .097(7) .2886(12) .121 Uiso calc PR .50 2 H
O1 .8477(2) .3784(5) .5033(2) .0700(9) Uani d . 1 . O
O2 .9516(2) .3488(8) .4181(3) .116(2) Uani d . 1 . O
O3 .1033(2) .4443(6) .1503(2) .0840(11) Uani d . 1 . O
O4 .0893(4) .1366(8) .1286(3) .121(2) Uani d . 1 . O

loop_
_atom_type_symbol
_atom_type_description
_atom_type_scat_dispersion_real
_atom_type_scat_dispersion_imag
_atom_type_scat_source
O O 0.0492 0.0322 'International Tables Vol C Tables 4.2.6.8 and 6.1.1.4'
C C 0.0181 0.0091 'International Tables Vol C Tables 4.2.6.8 and 6.1.1.4'
H H 0.0000 0.0000 'International Tables Vol C Tables 4.2.6.8 and 6.1.1.4'

loop_
_geom_angle_atom_site_label_1
_geom_angle_atom_site_label_2
_geom_angle_atom_site_label_3
_geom_angle
_geom_angle_publ_flag
C2 C1 C10 113.2(3) ?
C2 C1 H11 108.9(3) ?
C10 C1 H11 108.9(2) ?
C2 C1 H12 108.9(3) ?
C10 C1 H12 108.9(2) ?
H11 C1 H12 107.7 ?
C3 C2 C1 111.4(4) ?
C3 C2 H21 109.3(3) ?
C1 C2 H21 109.3(3) ?
C3 C2 H22 109.3(2) ?
C1 C2 H22 109.3(2) ?
H21 C2 H22 108.0 ?
O1 C3 C2 109.2(4) ?
O1 C3 C4 107.5(3) ?
C2 C3 C4 114.2(4) yes
O1 C3 H3 108.6(2) ?
C2 C3 H3 108.6(3) ?
C4 C3 H3 108.6(2) ?
C3 C4 C23 107.6(4) ?
C3 C4 C5 107.1(3) ?
C23 C4 C5 109.4(4) ?
C3 C4 C24 110.9(4) ?
C23 C4 C24 106.8(4) ?
C5 C4 C24 114.9(3) ?
C6 C5 C4 114.6(3) ?
C6 C5 C10 110.1(3) ?
C4 C5 C10 117.6(3) ?
C6 C5 H5 104.3(2) ?
C4 C5 H5 104.3(2) ?
C10 C5 H5 104.3(2) ?
C7 C6 C5 111.1(3) ?
C7 C6 H61 109.4(2) ?
C5 C6 H61 109.4(2) ?
C7 C6 H62 109.4(3) ?
C5 C6 H62 109.4(2) ?
H61 C6 H62 108.0 ?
C6 C7 C8 113.9(4) ?
C6 C7 H71 108.8(2) ?
C8 C7 H71 108.8(2) ?
C6 C7 H72 108.8(2) ?
C8 C7 H72 108.8(2) ?
H71 C7 H72 107.7 ?
C26 C8 C7 108.1(3) ?
C26 C8 C9 113.4(4) ?
C7 C8 C9 108.2(3) ?
C26 C8 C14 106.7(3) yes
C7 C8 C14 110.8(3) ?
C9 C8 C14 109.7(3) ?
C11 C9 C8 110.5(3) ?
C11 C9 C10 113.6(3) ?
C8 C9 C10 117.5(3) ?
C11 C9 H9 104.6(2) ?
C8 C9 H9 104.6(2) ?
C10 C9 H9 104.6(2) ?
C25 C10 C1 108.2(4) ?
C25 C10 C5 113.7(3) ?
C1 C10 C5 106.9(3) ?
C25 C10 C9 111.9(3) ?
C1 C10 C9 108.6(3) ?
C5 C10 C9 107.3(3) ?
C9 C11 C12 112.2(4) ?
C9 C11 H111 109.2(2) ?
C12 C11 H111 109.2(2) ?
C9 C11 H112 109.2(2) ?
C12 C11 H112 109.2(2) ?
H111 C11 H112 107.9 ?
C13 C12 C11 113.6(3) ?
C13 C12 H121 108.8(2) ?
C11 C12 H121 108.8(2) ?
C13 C12 H122 108.8(2) ?
C11 C12 H122 108.8(3) ?
H121 C12 H122 107.7 ?
C18 C13 C12 123.5(4) ?
C18 C13 C14 123.7(4) yes
C12 C13 C14 112.5(3) ?
C15 C14 C13 112.0(3) ?
C15 C14 C27 104.3(4) ?
C13 C14 C27 108.1(3) ?
C15 C14 C8 110.8(3) ?
C13 C14 C8 108.9(3) ?
C27 C14 C8 112.7(3) yes
C16 C15 C14 123.6(5) yes
C16 C15 H15 118.2(3) ?
C14 C15 H15 118.2(2) ?
C15 C16 C17 124.9(4) yes
C15 C16 H16 117.5(3) ?
C17 C16 H16 117.5(2) ?
C16 C17 C18 112.0(3) ?
C16 C17 C28 108.1(4) ?
C18 C17 C28 113.2(4) ?
C16 C17 C22 108.7(4) ?
C18 C17 C22 106.4(4) ?
C28 C17 C22 108.3(4) ?
C13 C18 C19 124.2(4) ?
C13 C18 C17 123.2(4) yes
C19 C18 C17 112.2(3) ?
C18 C19 C20 112.5(4) ?
C18 C19 H191 109.1(2) ?
C20 C19 H191 109.1(2) ?
C18 C19 H192 109.1(2) ?
C20 C19 H192 109.1(3) ?
H191 C19 H192 107.8 ?
C30 C20 C29 109.5(4) ?
C30 C20 C19 109.0(4) ?
C29 C20 C19 110.1(4) ?
C30 C20 C21 109.8(4) ?
C29 C20 C21 110.0(4) ?
C19 C20 C21 108.4(4) ?
C22 C21 C20 113.4(4) ?
C22 C21 H211 108.9(3) ?
C20 C21 H211 108.9(2) ?
C22 C21 H212 108.9(3) ?
C20 C21 H212 108.9(3) ?
H211 C21 H212 107.7 ?
C21 C22 C17 113.5(4) ?
C21 C22 H221 108.9(3) ?
C17 C22 H221 108.9(3) ?
C21 C22 H222 108.9(3) ?
C17 C22 H222 108.9(3) ?
H221 C22 H222 107.7 ?
C4 C23 H231 109.5(3) ?
C4 C23 H232 109.5(3) ?
H231 C23 H232 109.5 ?
C4 C23 H233 109.5(2) ?
H231 C23 H233 109.5 ?
H232 C23 H233 109.5 ?
C4 C24 H241 109.5(3) ?
C4 C24 H242 109.5(2) ?
H241 C24 H242 109.5 ?
C4 C24 H243 109.5(3) ?
H241 C24 H243 109.5 ?
H242 C24 H243 109.5 ?
C10 C25 H251 109.5(2) ?
C10 C25 H252 109.5(2) ?
H251 C25 H252 109.5 ?
C10 C25 H253 109.5(2) ?
H251 C25 H253 109.5 ?
H252 C25 H253 109.5 ?
C8 C26 H261 109.5(3) ?
C8 C26 H262 109.5(3) ?
H261 C26 H262 109.5 ?
C8 C26 H263 109.5(2) ?
H261 C26 H263 109.5 ?
H262 C26 H263 109.5 ?
C14 C27 H271 109.5(3) ?
C14 C27 H272 109.5(3) ?
H271 C27 H272 109.5 ?
C14 C27 H273 109.5(2) ?
H271 C27 H273 109.5 ?
H272 C27 H273 109.5 ?
O3 C28 C17 111.4(3) ?
O3 C28 H281 109.4(3) ?
C17 C28 H281 109.4(3) ?
O3 C28 H282 109.4(3) ?
C17 C28 H282 109.4(3) ?
H281 C28 H282 108.0 ?
C20 C29 H291 109.5(3) ?
C20 C29 H292 109.5(2) ?
H291 C29 H292 109.5 ?
C20 C29 H293 109.5(3) ?
H291 C29 H293 109.5 ?
H292 C29 H293 109.5 ?
C20 C30 H301 109.5(3) ?
C20 C30 H302 109.5(3) ?
H301 C30 H302 109.5 ?
C20 C30 H303 109.5(3) ?
H301 C30 H303 109.5 ?
H302 C30 H303 109.5 ?
O2 C31 O1 122.9(5) ?
O2 C31 C32 126.5(5) ?
O1 C31 C32 110.5(5) ?
C31 C32 H321 109.5(4) ?
C31 C32 H322 109.5(4) ?
H321 C32 H322 109.5 ?
C31 C32 H323 109.5(4) ?
H321 C32 H323 109.5 ?
H322 C32 H323 109.5 ?
O4 C33 O3 122.8(5) ?
O4 C33 C34B 114.2(15) ?
O3 C33 C34B 122.9(15) ?
O4 C33 C34A 136.5(14) ?
O3 C33 C34A 100.4(14) ?
C33 C34A H34A 109.5(5) ?
C33 C34A H34B 109.5(13) ?
H34A C34A H34B 109.5 ?
C33 C34A H34C 109.5(12) ?
H34A C34A H34C 109.5 ?
H34B C34A H34C 109.5 ?
C33 C34B H34D 109.5(7) ?
C33 C34B H34E 109.5(11) ?
H34D C34B H34E 109.5 ?
C33 C34B H34F 109.5(15) ?
H34D C34B H34F 109.5 ?
H34E C34B H34F 109.5 ?
C31 O1 C3 118.9(4) ?
C33 O3 C28 119.0(4) ?

loop_
_geom_bond_atom_site_label_1
_geom_bond_atom_site_label_2
_geom_bond_site_symmetry_2
_geom_bond_distance
_geom_bond_publ_flag
C1 C2 . 1.528(6) ?
C1 C10 . 1.545(5) ?
C1 H11 . .97 ?
C1 H12 . .97 ?
C2 C3 . 1.497(7) ?
C2 H21 . .97 ?
C2 H22 . .97 ?
C3 O1 . 1.460(5) yes
C3 C4 . 1.529(6) ?
C3 H3 . .98 ?
C4 C23 . 1.541(6) yes
C4 C5 . 1.548(6) ?
C4 C24 . 1.563(6) yes
C5 C6 . 1.534(6) ?
C5 C10 . 1.552(6) ?
C5 H5 . .98 ?
C6 C7 . 1.511(6) ?
C6 H61 . .97 ?
C6 H62 . .97 ?
C7 C8 . 1.550(6) ?
C7 H71 . .97 ?
C7 H72 . .97 ?
C8 C26 . 1.538(5) yes
C8 C9 . 1.556(5) ?
C8 C14 . 1.595(6) yes
C9 C11 . 1.527(6) ?
C9 C10 . 1.565(5) ?
C9 H9 . .98 ?
C10 C25 . 1.544(6) yes
C11 C12 . 1.533(6) ?
C11 H111 . .97 ?
C11 H112 . .97 ?
C12 C13 . 1.514(6) ?
C12 H121 . .97 ?
C12 H122 . .97 ?
C13 C18 . 1.331(5) yes
C13 C14 . 1.533(6) ?
C14 C15 . 1.502(6) ?
C14 C27 . 1.556(6) yes
C15 C16 . 1.322(6) yes
C15 H15 . .93 ?
C16 C17 . 1.506(7) ?
C16 H16 . .93 ?
C17 C18 . 1.525(6) ?
C17 C28 . 1.544(6) ?
C17 C22 . 1.559(6) ?
C18 C19 . 1.518(6) ?
C19 C20 . 1.541(6) ?
C19 H191 . .97 ?
C19 H192 . .97 ?
C20 C30 . 1.520(7) yes
C20 C29 . 1.529(6) yes
C20 C21 . 1.545(7) ?
C21 C22 . 1.525(7) ?
C21 H211 . .97 ?
C21 H212 . .97 ?
C22 H221 . .97 ?
C22 H222 . .97 ?
C23 H231 . .96 ?
C23 H232 . .96 ?
C23 H233 . .96 ?
C24 H241 . .96 ?
C24 H242 . .96 ?
C24 H243 . .96 ?
C25 H251 . .96 ?
C25 H252 . .96 ?
C25 H253 . .96 ?
C26 H261 . .96 ?
C26 H262 . .96 ?
C26 H263 . .96 ?
C27 H271 . .96 ?
C27 H272 . .96 ?
C27 H273 . .96 ?
C28 O3 . 1.448(5) ?
C28 H281 . .97 ?
C28 H282 . .97 ?
C29 H291 . .96 ?
C29 H292 . .96 ?
C29 H293 . .96 ?
C30 H301 . .96 ?
C30 H302 . .96 ?
C30 H303 . .96 ?
C31 O2 . 1.194(6) yes
C31 O1 . 1.333(5) ?
C31 C32 . 1.482(7) ?
C32 H321 . .96 ?
C32 H322 . .96 ?
C32 H323 . .96 ?
C33 O4 . 1.212(8) yes
C33 O3 . 1.326(8) ?
C33 C34B . 1.496(9) ?
C33 C34A . 1.536(9) ?
C34A H34A . .96 ?
C34A H34B . .96 ?
C34A H34C . .96 ?
C34B H34D . .96 ?
C34B H34E . .96 ?
C34B H34F . .96 ?

loop_
_geom_torsion_atom_site_label_1
_geom_torsion_atom_site_label_2
_geom_torsion_atom_site_label_3
_geom_torsion_atom_site_label_4
_geom_torsion
_geom_torsion_publ_flag
C10 C1 C2 C3 -56.4(5) ?
C1 C2 C3 O1 177.5(3) yes
C1 C2 C3 C4 57.1(5) ?
O1 C3 C4 C23 68.0(4) ?
C2 C3 C4 C23 -170.7(4) ?
O1 C3 C4 C5 -174.5(3) yes
C2 C3 C4 C5 -53.2(5) ?
O1 C3 C4 C24 -48.4(5) ?
C2 C3 C4 C24 72.9(5) ?
C3 C4 C5 C6 -175.3(4) ?
C23 C4 C5 C6 -59.1(5) ?
C24 C4 C5 C6 61.1(5) ?
C3 C4 C5 C10 53.0(5) ?
C23 C4 C5 C10 169.2(4) ?
C24 C4 C5 C10 -70.6(5) ?
C4 C5 C6 C7 162.6(4) ?
C10 C5 C6 C7 -62.2(5) ?
C5 C6 C7 C8 58.6(5) ?
C6 C7 C8 C26 74.0(4) ?
C6 C7 C8 C9 -49.2(5) ?
C6 C7 C8 C14 -169.4(3) ?
C26 C8 C9 C11 60.8(4) ?
C7 C8 C9 C11 -179.2(3) ?
C14 C8 C9 C11 -58.3(4) ?
C26 C8 C9 C10 -71.7(4) ?
C7 C8 C9 C10 48.2(4) ?
C14 C8 C9 C10 169.1(4) ?
C2 C1 C10 C25 -70.8(5) ?
C2 C1 C10 C5 52.0(5) ?
C2 C1 C10 C9 167.5(4) ?
C6 C5 C10 C25 -67.2(4) ?
C4 C5 C10 C25 66.5(5) ?
C6 C5 C10 C1 173.5(3) ?
C4 C5 C10 C1 -52.8(4) ?
C6 C5 C10 C9 57.1(4) ?
C4 C5 C10 C9 -169.2(3) ?
C11 C9 C10 C25 -58.9(4) ?
C8 C9 C10 C25 72.3(5) ?
C11 C9 C10 C1 60.5(4) ?
C8 C9 C10 C1 -168.3(4) ?
C11 C9 C10 C5 175.7(3) ?
C8 C9 C10 C5 -53.1(4) ?
C8 C9 C11 C12 54.5(4) ?
C10 C9 C11 C12 -171.0(3) ?
C9 C11 C12 C13 -51.7(5) ?
C11 C12 C13 C18 -132.7(4) ?
C11 C12 C13 C14 53.0(5) ?
C18 C13 C14 C15 7.2(5) ?
C12 C13 C14 C15 -178.5(3) ?
C18 C13 C14 C27 -107.3(4) ?
C12 C13 C14 C27 67.1(4) ?
C18 C13 C14 C8 130.0(4) ?
C12 C13 C14 C8 -55.7(4) ?
C26 C8 C14 C15 58.9(5) ?
C7 C8 C14 C15 -58.5(4) ?
C9 C8 C14 C15 -177.9(3) ?
C26 C8 C14 C13 -64.8(4) ?
C7 C8 C14 C13 177.9(3) ?
C9 C8 C14 C13 58.5(4) ?
C26 C8 C14 C27 175.3(4) yes
C7 C8 C14 C27 57.9(5) ?
C9 C8 C14 C27 -61.5(5) ?
C13 C14 C15 C16 -8.4(6) ?
C27 C14 C15 C16 108.3(5) ?
C8 C14 C15 C16 -130.2(5) ?
C14 C15 C16 C17 3.6(7) yes
C15 C16 C17 C18 3.0(6) ?
C15 C16 C17 C28 128.4(5) ?
C15 C16 C17 C22 -114.2(5) ?
C12 C13 C18 C19 -2.5(6) yes
C14 C13 C18 C19 171.2(3) ?
C12 C13 C18 C17 -174.8(4) ?
C14 C13 C18 C17 -1.1(6) ?
C16 C17 C18 C13 -4.2(6) ?
C28 C17 C18 C13 -126.7(4) ?
C22 C17 C18 C13 114.4(5) ?
C16 C17 C18 C19 -177.3(3) ?
C28 C17 C18 C19 60.1(5) ?
C22 C17 C18 C19 -58.7(5) ?
C13 C18 C19 C20 -111.6(5) ?
C17 C18 C19 C20 61.5(5) ?
C18 C19 C20 C30 -173.6(4) ?
C18 C19 C20 C29 66.3(5) ?
C18 C19 C20 C21 -54.1(5) ?
C30 C20 C21 C22 169.8(4) ?
C29 C20 C21 C22 -69.7(5) ?
C19 C20 C21 C22 50.8(5) ?
C20 C21 C22 C17 -54.2(5) ?
C16 C17 C22 C21 176.2(4) ?
C18 C17 C22 C21 55.5(5) ?
C28 C17 C22 C21 -66.5(5) ?
C16 C17 C28 O3 -54.5(5) ?
C18 C17 C28 O3 70.2(5) ?
C22 C17 C28 O3 -172.1(4) ?
O2 C31 O1 C3 -2.0(9) ?
C32 C31 O1 C3 178.1(5) yes
C2 C3 O1 C31 85.4(5) ?
C4 C3 O1 C31 -150.2(5) ?
O4 C33 O3 C28 1.4(9) ?
C34B C33 O3 C28 178.9(9) ?
C34A C33 O3 C28 -173.7(7) ?
C17 C28 O3 C33 -109.0(6) ?
